data_4329981
loop_
_publ_author_name
'Romain J. Adcock'
'Duc Hanh Nguyen'
'Sonia Ladeira'
'Carole Le Berre'
'Philippe Serp'
'Philippe Kalck'

_publ_section_title
;
 Reactivity of Rhodium(I) Complexes Bearing Nitrogen-Containing Ligands
 toward CH3I: Synthesis and Full Characterization of Neutral
 cis-[RhX(CO)2(L)] and Acetyl [RhI(\m-I)(COMe)(CO)(L)]2 Complexes
;
_journal_name_full 'Inorganic Chemistry'
_journal_page_first 8670
_journal_page_last 8685
_journal_paper_doi 10.1021/ic2019988
_journal_volume 51
_journal_year 2012
_chemical_compound_source 'synthesis as described'
_chemical_formula_moiety 'C5 H4 I N2 O2 Rh'
_chemical_formula_sum 'C5 H4 I N2 O2 Rh'
_chemical_formula_weight 353.91
_chemical_name_systematic
;
 ?
;
_space_group_IT_number 14
_symmetry_cell_setting monoclinic
_symmetry_Int_Tables_number 14
_symmetry_space_group_name_Hall '-P 2ybc'
_symmetry_space_group_name_H-M 'P 1 21/c 1'
_atom_sites_solution_hydrogens geom
_atom_sites_solution_primary direct
_atom_sites_solution_secondary difmap
_cell_angle_alpha 90
_cell_angle_beta 121.741(2)
_cell_angle_gamma 90
_cell_formula_units_Z 4
_cell_length_a 10.3601(3)
_cell_length_b 7.0604(2)
_cell_length_c 14.5503(4)
_cell_measurement_reflns_used 4633
_cell_measurement_temperature 180(2)
_cell_measurement_theta_max 30.61
_cell_measurement_theta_min 2.86
_cell_measurement_wavelength 0.71073
_cell_volume 905.12(5)
_computing_cell_refinement 'Bruker SMART'
_computing_data_collection 'Bruker SMART'
_computing_data_reduction 'Bruker SAINT'
_computing_molecular_graphics 'Ortep-3 for Windows (Farrugia, 1997)'
_computing_publication_material 'WinGX publication routines (Farrugia, 1999)'
_computing_structure_refinement 'SHELXL-97 (Sheldrick, 1997)'
_computing_structure_solution 'SHELXS-97 (Sheldrick, 1990)'
_diffrn_ambient_temperature 180(2)
_diffrn_measured_fraction_theta_full 0.996
_diffrn_measured_fraction_theta_max 0.996
_diffrn_measurement_device_type 'Bruker Kappa APEX II'
_diffrn_measurement_method \w-\f
_diffrn_radiation_monochromator graphite
_diffrn_radiation_probe x-ray
_diffrn_radiation_source 'fine-focus sealed tube'
_diffrn_radiation_type MoK\a
_diffrn_radiation_wavelength 0.71073
_diffrn_reflns_av_R_equivalents 0.0326
_diffrn_reflns_av_unetI/netI 0.0283
_diffrn_reflns_limit_h_max 14
_diffrn_reflns_limit_h_min -14
_diffrn_reflns_limit_k_max 9
_diffrn_reflns_limit_k_min -10
_diffrn_reflns_limit_l_max 20
_diffrn_reflns_limit_l_min -20
_diffrn_reflns_number 12040
_diffrn_reflns_theta_full 30.61
_diffrn_reflns_theta_max 30.61
_diffrn_reflns_theta_min 2.86
_diffrn_standards_decay_% 0
_diffrn_standards_interval_count 0
_diffrn_standards_interval_time 0
_diffrn_standards_number 0
_exptl_absorpt_coefficient_mu 5.252
_exptl_absorpt_correction_T_max 0.900
_exptl_absorpt_correction_T_min 0.778
_exptl_absorpt_correction_type multi-scan
_exptl_absorpt_process_details
;
        [c.f. r.h. blessing, acta cryst. (1995), a51, 33-38]
;
_exptl_crystal_colour orange
_exptl_crystal_density_diffrn 2.597
_exptl_crystal_description plate
_exptl_crystal_F_000 648
_exptl_crystal_size_max 0.14
_exptl_crystal_size_mid 0.04
_exptl_crystal_size_min 0.02
_refine_diff_density_max 1.103
_refine_diff_density_min -0.541
_refine_diff_density_rms 0.112
_refine_ls_extinction_method none
_refine_ls_goodness_of_fit_ref 1.008
_refine_ls_hydrogen_treatment mixed
_refine_ls_matrix_type full
_refine_ls_number_parameters 103
_refine_ls_number_reflns 2777
_refine_ls_number_restraints 1
_refine_ls_restrained_S_all 1.008
_refine_ls_R_factor_all 0.0371
_refine_ls_R_factor_gt 0.021
_refine_ls_shift/su_max 0.002
_refine_ls_shift/su_mean 0
_refine_ls_structure_factor_coef Fsqd
_refine_ls_weighting_details 'calc w=1/[\s^2^(Fo^2^)+(0.0178P)^2^+0.5761P] where P=(Fo^2^+2Fc^2^)/3'
_refine_ls_weighting_scheme calc
_refine_ls_wR_factor_gt 0.0441
_refine_ls_wR_factor_ref 0.0498
_reflns_number_gt 2096
_reflns_number_total 2777
_reflns_threshold_expression >2sigma(I)
_cod_data_source_file ic2019988_si_002_07.cif
_cod_data_source_block 4e
_cod_original_sg_symbol_H-M 'P 21/c'
_cod_database_code 4329981

loop_
_symmetry_equiv_pos_as_xyz
'x, y, z'
'-x, y+1/2, -z+1/2'
'-x, -y, -z'
'x, -y-1/2, z-1/2'

loop_
_atom_site_label
_atom_site_type_symbol
_atom_site_fract_x
_atom_site_fract_y
_atom_site_fract_z
_atom_site_U_iso_or_equiv
_atom_site_adp_type
_atom_site_occupancy
_atom_site_symmetry_multiplicity
_atom_site_calc_flag
_atom_site_refinement_flags
I1 I 1.164877(19) 0.10987(3) 0.444959(13) 0.02907(6) Uani 1 1 d .
Rh1 Rh 1.00880(2) 0.10984(3) 0.229823(15) 0.02424(6) Uani 1 1 d .
O2 O 0.8603(3) 0.1093(3) -0.01099(16) 0.0402(5) Uani 1 1 d .
O1 O 1.3098(3) 0.1060(4) 0.2506(2) 0.0583(7) Uani 1 1 d .
N1 N 0.7974(2) 0.1124(3) 0.21715(16) 0.0252(4) Uani 1 1 d .
N2 N 0.7776(3) 0.0906(4) 0.30054(18) 0.0327(6) Uani 1 1 d D
H2A H 0.859(2) 0.076(5) 0.3641(14) 0.039 Uiso 1 1 d D
C2 C 0.9145(3) 0.1096(4) 0.0800(2) 0.0287(6) Uani 1 1 d .
C1 C 1.1949(4) 0.1074(5) 0.2425(3) 0.0379(7) Uani 1 1 d .
C3 C 0.6316(3) 0.0933(5) 0.2694(2) 0.0397(8) Uani 1 1 d .
H3 H 0.5917 0.0807 0.3149 0.048 Uiso 1 1 calc R
C4 C 0.5501(3) 0.1178(5) 0.1600(2) 0.0393(7) Uani 1 1 d .
H4 H 0.4429 0.125 0.1138 0.047 Uiso 1 1 calc R
C5 C 0.6569(3) 0.1297(5) 0.1313(2) 0.0396(8) Uani 1 1 d .
H5 H 0.6336 0.1479 0.0594 0.048 Uiso 1 1 calc R

loop_
_atom_site_aniso_label
_atom_site_aniso_U_11
_atom_site_aniso_U_22
_atom_site_aniso_U_33
_atom_site_aniso_U_23
_atom_site_aniso_U_13
_atom_site_aniso_U_12
I1 0.02422(9) 0.03009(10) 0.02355(9) -0.00014(7) 0.00614(7) -0.00191(7)
Rh1 0.02104(10) 0.02920(12) 0.02355(10) 0.00058(8) 0.01246(8) -0.00012(8)
O2 0.0583(14) 0.0358(12) 0.0297(10) 0.0041(9) 0.0254(10) 0.0036(10)
O1 0.0352(13) 0.081(2) 0.0690(17) 0.0063(14) 0.0345(13) 0.0025(12)
N1 0.0219(10) 0.0319(12) 0.0208(10) 0.0006(9) 0.0105(8) 0.0013(9)
N2 0.0214(11) 0.0553(17) 0.0213(10) 0.0030(10) 0.0113(9) 0.0050(11)
C2 0.0337(14) 0.0252(13) 0.0339(14) 0.0001(11) 0.0222(12) -0.0015(11)
C1 0.0338(16) 0.0438(18) 0.0405(16) 0.0017(14) 0.0227(14) -0.0002(14)
C3 0.0230(13) 0.067(2) 0.0341(15) 0.0032(14) 0.0182(12) 0.0052(14)
C4 0.0211(13) 0.058(2) 0.0323(14) 0.0056(14) 0.0095(11) 0.0037(13)
C5 0.0254(14) 0.064(2) 0.0215(12) 0.0062(13) 0.0069(11) 0.0057(14)

loop_
_atom_type_symbol
_atom_type_description
_atom_type_scat_dispersion_real
_atom_type_scat_dispersion_imag
_atom_type_scat_source
C C 0.0033 0.0016 'International Tables Vol C Tables 4.2.6.8 and 6.1.1.4'
I I -0.4742 1.8119 'International Tables Vol C Tables 4.2.6.8 and 6.1.1.4'
N N 0.0061 0.0033 'International Tables Vol C Tables 4.2.6.8 and 6.1.1.4'
O O 0.0106 0.006 'International Tables Vol C Tables 4.2.6.8 and 6.1.1.4'
Rh Rh -1.1178 0.9187 'International Tables Vol C Tables 4.2.6.8 and 6.1.1.4'
H H 0 0 'International Tables Vol C Tables 4.2.6.8 and 6.1.1.4'

loop_
_geom_angle_atom_site_label_1
_geom_angle_atom_site_label_2
_geom_angle_atom_site_label_3
_geom_angle
C1 Rh1 C2 89.65(13)
C1 Rh1 N1 179.40(11)
C2 Rh1 N1 90.95(10)
C1 Rh1 I1 85.76(10)
C2 Rh1 I1 175.40(9)
N1 Rh1 I1 93.64(6)
C5 N1 N2 104.3(2)
C5 N1 Rh1 131.04(19)
N2 N1 Rh1 124.63(16)
C3 N2 N1 112.2(2)
C3 N2 H2A 131(2)
N1 N2 H2A 117(2)
O2 C2 Rh1 178.4(3)
O1 C1 Rh1 179.8(3)
N2 C3 C4 107.1(3)
N2 C3 H3 126.5
C4 C3 H3 126.5
C3 C4 C5 105.0(2)
C3 C4 H4 127.5
C5 C4 H4 127.5
N1 C5 C4 111.4(3)
N1 C5 H5 124.3
C4 C5 H5 124.3

loop_
_geom_bond_atom_site_label_1
_geom_bond_atom_site_label_2
_geom_bond_distance
I1 Rh1 2.6623(3)
Rh1 C1 1.838(3)
Rh1 C2 1.862(3)
Rh1 N1 2.099(2)
O2 C2 1.134(3)
O1 C1 1.133(4)
N1 C5 1.335(3)
N1 N2 1.341(3)
N2 C3 1.332(4)
N2 H2A 0.871(10)
C3 C4 1.365(4)
C3 H3 0.95
C4 C5 1.377(4)
C4 H4 0.95
C5 H5 0.95
